data_7153660
loop_
_publ_author_name
'Olbrich, Martin'
'Mayer, Peter'
'Trauner, Dirk'

_publ_section_title
;
 A step toward polytwistane: synthesis and characterization of
 C2-symmetric tritwistane.
;
_journal_issue 1
_journal_name_full 'Organic &amp; biomolecular chemistry'
_journal_page_first 108
_journal_page_last 112
_journal_paper_doi 10.1039/c3ob42152j
_journal_volume 12
_journal_year 2014
_chemical_formula_moiety 'C20 H20 Cl4'
_chemical_formula_sum 'C20 H20 Cl4'
_chemical_formula_weight 402.184
_space_group_IT_number 2
_symmetry_cell_setting triclinic
_symmetry_Int_Tables_number 2
_symmetry_space_group_name_Hall '-P 1'
_symmetry_space_group_name_H-M 'P -1'
_atom_sites_solution_hydrogens geom
_atom_sites_solution_primary direct
_atom_sites_solution_secondary difmap
_audit_block_code C20H20Cl4_rv254_trauner
_audit_creation_method 'form98_non/compatible with shelxl97-2'
_audit_update_record 12-Jul-13
_cell_angle_alpha 83.186(2)
_cell_angle_beta 87.4669(19)
_cell_angle_gamma 66.2540(16)
_cell_formula_units_Z 2
_cell_length_a 7.0286(4)
_cell_length_b 8.7167(5)
_cell_length_c 15.6853(9)
_cell_measurement_reflns_used 122
_cell_measurement_temperature 123(2)
_cell_measurement_theta_max 31.6774
_cell_measurement_theta_min 3.5380
_cell_volume 873.40(9)
_computing_cell_refinement 'APEX2 v2012.4-3 (Bruker AXS)'
_computing_data_collection 'Bruker Instrument Service v3.0.21'
_computing_data_reduction 'SAINT V8.18C (Bruker AXS Inc., 2011)'
_computing_structure_refinement
;
Sheldrick, G. M. (2008).
<i>Acta Cryst.</i> A<b>64</b>, 112--122.
;
_computing_structure_solution
;
A. Altomare, M. C. Burla, M. Camalli, G. L. Cascarano, C. Giacovazzo, A.
Guagliardi, A. G. G. Moliterni, G. Polidori, R. Spagna: SIR97: a new tool for
crystal structure determination and refinement; J. Appl. Crystallogr. 1999,
32, 115-119.
;
_diffrn_ambient_temperature 123(2)
_diffrn_detector_area_resol_mean 10.4167
_diffrn_measured_fraction_theta_full 0.991
_diffrn_measured_fraction_theta_max 0.991
_diffrn_measurement_device 'fixed-chi three-circle diffractometer'
_diffrn_measurement_device_type 'Bruker D8Venture'
_diffrn_measurement_method 'mix of phi and omega scans'
_diffrn_radiation_collimation 0.8_mm
_diffrn_radiation_monochromator 'focusing mirrors'
_diffrn_radiation_type 'Mo K\a'
_diffrn_radiation_wavelength 0.71073
_diffrn_reflns_av_R_equivalents 0.0244
_diffrn_reflns_av_sigmaI/netI 0.0296
_diffrn_reflns_limit_h_max 8
_diffrn_reflns_limit_h_min -8
_diffrn_reflns_limit_k_max 10
_diffrn_reflns_limit_k_min -10
_diffrn_reflns_limit_l_max 18
_diffrn_reflns_limit_l_min -18
_diffrn_reflns_number 8310
_diffrn_reflns_theta_full 25.01
_diffrn_reflns_theta_max 25.03
_diffrn_reflns_theta_min 3.17
_diffrn_source_current 50
_diffrn_source_power 2.5
_diffrn_source_type 'Bruker TXS'
_diffrn_source_voltage 50
_exptl_absorpt_coefficient_mu 0.677
_exptl_absorpt_correction_T_max 0.9582
_exptl_absorpt_correction_T_min 0.9197
_exptl_absorpt_correction_type multi-scan
_exptl_absorpt_process_details 'SADABS V2012/1 (Bruker AXS Inc.)'
_exptl_crystal_colour colourless
_exptl_crystal_density_diffrn 1.52931(16)
_exptl_crystal_density_method 'not measured'
_exptl_crystal_description block
_exptl_crystal_F_000 416
_exptl_crystal_size_max 0.151
_exptl_crystal_size_mid 0.089
_exptl_crystal_size_min 0.081
_refine_diff_density_max 0.364
_refine_diff_density_min -0.227
_refine_diff_density_rms 0.059
_refine_ls_extinction_method none
_refine_ls_goodness_of_fit_ref 1.116
_refine_ls_hydrogen_treatment constr
_refine_ls_matrix_type full
_refine_ls_number_parameters 217
_refine_ls_number_reflns 3057
_refine_ls_number_restraints 0
_refine_ls_restrained_S_all 1.116
_refine_ls_R_factor_all 0.0354
_refine_ls_R_factor_gt 0.0299
_refine_ls_shift/su_max 0.001
_refine_ls_shift/su_mean 0.000
_refine_ls_structure_factor_coef Fsqd
_refine_ls_weighting_details 'calc w=1/[\s^2^(Fo^2^)+(0.0276P)^2^+0.7769P] where P=(Fo^2^+2Fc^2^)/3'
_refine_ls_weighting_scheme calc
_refine_ls_wR_factor_gt 0.0744
_refine_ls_wR_factor_ref 0.0766
_reflns_number_gt 2728
_reflns_number_total 3057
_reflns_threshold_expression >2sigma(I)
_cod_data_source_file c3ob42152j.txt
_cod_data_source_block rv254
_cod_database_code 7153660

loop_
_symmetry_equiv_pos_as_xyz
'x, y, z'
'-x, -y, -z'

loop_
_atom_site_label
_atom_site_type_symbol
_atom_site_fract_x
_atom_site_fract_y
_atom_site_fract_z
_atom_site_U_iso_or_equiv
_atom_site_adp_type
_atom_site_occupancy
_atom_site_symmetry_multiplicity
_atom_site_calc_flag
_atom_site_refinement_flags
C1 C 0.8107(3) -0.1128(2) 0.20493(13) 0.0123(4) Uani 1 1 d .
C2 C 0.9994(3) -0.0739(3) 0.21728(13) 0.0130(4) Uani 1 1 d .
C3 C 0.9642(3) 0.0462(3) 0.26750(13) 0.0132(4) Uani 1 1 d .
C4 C 0.7467(3) 0.1177(2) 0.30247(13) 0.0114(4) Uani 1 1 d .
C5 C 0.7032(3) -0.0286(3) 0.35376(13) 0.0125(4) Uani 1 1 d .
H5 H 0.5535 0.0183 0.3708 0.015 Uiso 1 1 calc R
C6 C 0.7339(3) -0.1660(2) 0.29329(13) 0.0128(4) Uani 1 1 d .
H6 H 0.5937 -0.1650 0.2837 0.015 Uiso 1 1 calc R
C7 C 0.8689(3) -0.3421(3) 0.33988(14) 0.0174(5) Uani 1 1 d .
H7 H 0.8913 -0.4334 0.3027 0.021 Uiso 1 1 calc R
C8 C 0.7478(4) -0.3631(3) 0.42211(14) 0.0203(5) Uani 1 1 d .
H8A H 0.6062 -0.3488 0.4065 0.024 Uiso 1 1 calc R
H8B H 0.8195 -0.4778 0.4522 0.024 Uiso 1 1 calc R
C9 C 0.7339(4) -0.2306(3) 0.48188(14) 0.0214(5) Uani 1 1 d .
H9A H 0.8076 -0.2876 0.5365 0.026 Uiso 1 1 calc R
H9B H 0.5865 -0.1633 0.4951 0.026 Uiso 1 1 calc R
C10 C 0.8336(3) -0.1137(3) 0.43690(13) 0.0169(5) Uani 1 1 d .
H10 H 0.8295 -0.0276 0.4746 0.020 Uiso 1 1 calc R
C11 C 1.0547(3) -0.2257(3) 0.41628(14) 0.0201(5) Uani 1 1 d .
H11 H 1.1715 -0.2122 0.4368 0.024 Uiso 1 1 calc R
C12 C 1.0723(3) -0.3443(3) 0.36724(14) 0.0198(5) Uani 1 1 d .
H12 H 1.2029 -0.4242 0.3507 0.024 Uiso 1 1 calc R
C13 C 0.6301(3) 0.0500(2) 0.16678(13) 0.0122(4) Uani 1 1 d .
H13 H 0.5027 0.0254 0.1687 0.015 Uiso 1 1 calc R
C14 C 0.5903(3) 0.1901(2) 0.22668(13) 0.0122(4) Uani 1 1 d .
H14 H 0.4484 0.2177 0.2515 0.015 Uiso 1 1 calc R
C15 C 0.5855(3) 0.3520(3) 0.17146(14) 0.0171(5) Uani 1 1 d .
H15 H 0.5665 0.4433 0.2082 0.021 Uiso 1 1 calc R
C16 C 0.3990(4) 0.4039(3) 0.10928(15) 0.0223(5) Uani 1 1 d .
H16A H 0.2705 0.4206 0.1426 0.027 Uiso 1 1 calc R
H16B H 0.3793 0.5116 0.0744 0.027 Uiso 1 1 calc R
C17 C 0.4403(4) 0.2653(3) 0.05004(14) 0.0223(5) Uani 1 1 d .
H17A H 0.4402 0.3124 -0.0106 0.027 Uiso 1 1 calc R
H17B H 0.3291 0.2226 0.0571 0.027 Uiso 1 1 calc R
C18 C 0.6533(3) 0.1194(3) 0.07289(13) 0.0168(5) Uani 1 1 d .
H18 H 0.6873 0.0300 0.0334 0.020 Uiso 1 1 calc R
C19 C 0.8127(3) 0.1948(3) 0.06668(14) 0.0190(5) Uani 1 1 d .
H19 H 0.9290 0.1595 0.0294 0.023 Uiso 1 1 calc R
C20 C 0.7777(3) 0.3142(3) 0.11743(14) 0.0194(5) Uani 1 1 d .
H20 H 0.8670 0.3715 0.1195 0.023 Uiso 1 1 calc R
Cl1 Cl 0.86099(8) -0.27470(6) 0.13618(3) 0.01699(13) Uani 1 1 d .
Cl2 Cl 1.23386(8) -0.17599(7) 0.16974(3) 0.02091(14) Uani 1 1 d .
Cl3 Cl 1.14946(8) 0.11409(7) 0.29349(4) 0.02300(15) Uani 1 1 d .
Cl4 Cl 0.70438(8) 0.27916(6) 0.37060(3) 0.01658(13) Uani 1 1 d .

loop_
_atom_site_aniso_label
_atom_site_aniso_U_11
_atom_site_aniso_U_22
_atom_site_aniso_U_33
_atom_site_aniso_U_23
_atom_site_aniso_U_13
_atom_site_aniso_U_12
C1 0.0146(10) 0.0099(10) 0.0135(10) -0.0044(8) -0.0005(8) -0.0051(8)
C2 0.0110(10) 0.0140(10) 0.0126(10) -0.0008(8) 0.0012(8) -0.0039(8)
C3 0.0129(10) 0.0156(10) 0.0125(10) 0.0004(8) -0.0026(8) -0.0076(9)
C4 0.0126(10) 0.0116(10) 0.0115(10) -0.0037(8) 0.0007(8) -0.0059(8)
C5 0.0130(10) 0.0133(10) 0.0121(10) -0.0024(8) 0.0013(8) -0.0059(8)
C6 0.0126(10) 0.0119(10) 0.0144(10) -0.0018(8) -0.0010(8) -0.0053(8)
C7 0.0243(12) 0.0103(10) 0.0163(11) -0.0023(8) -0.0005(9) -0.0053(9)
C8 0.0286(12) 0.0143(11) 0.0197(11) 0.0014(9) 0.0003(9) -0.0115(10)
C9 0.0294(13) 0.0179(11) 0.0154(11) -0.0001(9) 0.0024(9) -0.0087(10)
C10 0.0248(11) 0.0158(11) 0.0110(10) -0.0018(8) -0.0020(9) -0.0086(9)
C11 0.0215(12) 0.0203(11) 0.0170(11) 0.0055(9) -0.0081(9) -0.0082(9)
C12 0.0179(11) 0.0169(11) 0.0170(11) 0.0035(9) -0.0021(9) -0.0003(9)
C13 0.0107(10) 0.0117(10) 0.0146(10) -0.0013(8) -0.0019(8) -0.0047(8)
C14 0.0089(9) 0.0116(10) 0.0149(10) -0.0012(8) 0.0002(8) -0.0031(8)
C15 0.0224(11) 0.0095(10) 0.0179(11) -0.0015(8) -0.0018(9) -0.0046(9)
C16 0.0213(12) 0.0156(11) 0.0224(12) 0.0025(9) -0.0044(9) -0.0003(9)
C17 0.0240(12) 0.0220(12) 0.0193(11) 0.0032(9) -0.0090(9) -0.0082(10)
C18 0.0220(11) 0.0160(11) 0.0111(10) -0.0013(8) -0.0021(8) -0.0061(9)
C19 0.0208(11) 0.0201(11) 0.0132(10) 0.0035(9) 0.0011(9) -0.0066(9)
C20 0.0220(12) 0.0189(11) 0.0191(11) 0.0064(9) -0.0037(9) -0.0122(9)
Cl1 0.0218(3) 0.0135(3) 0.0161(3) -0.0065(2) -0.0008(2) -0.0061(2)
Cl2 0.0124(3) 0.0237(3) 0.0260(3) -0.0102(2) 0.0060(2) -0.0051(2)
Cl3 0.0158(3) 0.0292(3) 0.0315(3) -0.0118(2) 0.0018(2) -0.0147(2)
Cl4 0.0221(3) 0.0136(3) 0.0164(3) -0.0065(2) 0.0019(2) -0.0085(2)

loop_
_atom_type_symbol
_atom_type_description
_atom_type_scat_dispersion_real
_atom_type_scat_dispersion_imag
_atom_type_scat_source
C C 0.0033 0.0016 'International Tables Vol C Tables 4.2.6.8 and 6.1.1.4'
H H 0.0000 0.0000 'International Tables Vol C Tables 4.2.6.8 and 6.1.1.4'
Cl Cl 0.1484 0.1585 'International Tables Vol C Tables 4.2.6.8 and 6.1.1.4'

loop_
_geom_angle_atom_site_label_1
_geom_angle_atom_site_label_2
_geom_angle_atom_site_label_3
_geom_angle
C2 C1 C13 109.09(16)
C2 C1 C6 109.92(16)
C13 C1 C6 106.20(16)
C2 C1 Cl1 112.91(14)
C13 C1 Cl1 109.24(13)
C6 C1 Cl1 109.25(14)
C3 C2 C1 113.58(17)
C3 C2 Cl2 123.65(16)
C1 C2 Cl2 122.77(15)
C2 C3 C4 114.47(18)
C2 C3 Cl3 123.63(16)
C4 C3 Cl3 121.89(15)
C3 C4 C14 109.13(16)
C3 C4 C5 108.36(16)
C14 C4 C5 107.41(16)
C3 C4 Cl4 113.39(14)
C14 C4 Cl4 109.14(13)
C5 C4 Cl4 109.24(13)
C4 C5 C10 116.60(17)
C4 C5 C6 108.92(16)
C10 C5 C6 108.90(16)
C4 C5 H5 107.3
C10 C5 H5 107.3
C6 C5 H5 107.3
C1 C6 C7 117.58(17)
C1 C6 C5 108.45(16)
C7 C6 C5 109.20(16)
C1 C6 H6 107.0
C7 C6 H6 107.0
C5 C6 H6 107.0
C12 C7 C8 107.65(17)
C12 C7 C6 109.84(18)
C8 C7 C6 105.63(17)
C12 C7 H7 111.2
C8 C7 H7 111.2
C6 C7 H7 111.2
C9 C8 C7 109.82(18)
C9 C8 H8A 109.7
C7 C8 H8A 109.7
C9 C8 H8B 109.7
C7 C8 H8B 109.7
H8A C8 H8B 108.2
C8 C9 C10 109.11(17)
C8 C9 H9A 109.9
C10 C9 H9A 109.9
C8 C9 H9B 109.9
C10 C9 H9B 109.9
H9A C9 H9B 108.3
C11 C10 C9 106.67(18)
C11 C10 C5 111.38(17)
C9 C10 C5 105.35(17)
C11 C10 H10 111.1
C9 C10 H10 111.1
C5 C10 H10 111.1
C12 C11 C10 114.5(2)
C12 C11 H11 122.8
C10 C11 H11 122.8
C11 C12 C7 114.55(19)
C11 C12 H12 122.7
C7 C12 H12 122.7
C1 C13 C18 117.36(17)
C1 C13 C14 108.57(15)
C18 C13 C14 109.33(16)
C1 C13 H13 107.0
C18 C13 H13 107.0
C14 C13 H13 107.0
C4 C14 C15 117.30(17)
C4 C14 C13 108.96(15)
C15 C14 C13 108.89(16)
C4 C14 H14 107.1
C15 C14 H14 107.1
C13 C14 H14 107.1
C20 C15 C16 107.23(18)
C20 C15 C14 111.01(17)
C16 C15 C14 104.89(17)
C20 C15 H15 111.2
C16 C15 H15 111.2
C14 C15 H15 111.2
C17 C16 C15 109.59(17)
C17 C16 H16A 109.8
C15 C16 H16A 109.8
C17 C16 H16B 109.8
C15 C16 H16B 109.8
H16A C16 H16B 108.2
C16 C17 C18 109.48(17)
C16 C17 H17A 109.8
C18 C17 H17A 109.8
C16 C17 H17B 109.8
C18 C17 H17B 109.8
H17A C17 H17B 108.2
C19 C18 C17 107.05(18)
C19 C18 C13 111.17(17)
C17 C18 C13 104.95(17)
C19 C18 H18 111.1
C17 C18 H18 111.1
C13 C18 H18 111.1
C20 C19 C18 114.5(2)
C20 C19 H19 122.8
C18 C19 H19 122.8
C19 C20 C15 114.7(2)
C19 C20 H20 122.7
C15 C20 H20 122.7

loop_
_geom_bond_atom_site_label_1
_geom_bond_atom_site_label_2
_geom_bond_distance
C1 C2 1.521(3)
C1 C13 1.549(3)
C1 C6 1.552(3)
C1 Cl1 1.7901(19)
C2 C3 1.322(3)
C2 Cl2 1.712(2)
C3 C4 1.505(3)
C3 Cl3 1.714(2)
C4 C14 1.549(3)
C4 C5 1.555(3)
C4 Cl4 1.7895(19)
C5 C10 1.555(3)
C5 C6 1.557(3)
C5 H5 1.0000
C6 C7 1.554(3)
C6 H6 1.0000
C7 C12 1.503(3)
C7 C8 1.547(3)
C7 H7 1.0000
C8 C9 1.543(3)
C8 H8A 0.9900
C8 H8B 0.9900
C9 C10 1.545(3)
C9 H9A 0.9900
C9 H9B 0.9900
C10 C11 1.511(3)
C10 H10 1.0000
C11 C12 1.324(3)
C11 H11 0.9500
C12 H12 0.9500
C13 C18 1.552(3)
C13 C14 1.557(3)
C13 H13 1.0000
C14 C15 1.554(3)
C14 H14 1.0000
C15 C20 1.503(3)
C15 C16 1.551(3)
C15 H15 1.0000
C16 C17 1.538(3)
C16 H16A 0.9900
C16 H16B 0.9900
C17 C18 1.547(3)
C17 H17A 0.9900
C17 H17B 0.9900
C18 C19 1.505(3)
C18 H18 1.0000
C19 C20 1.323(3)
C19 H19 0.9500
C20 H20 0.9500

loop_
_geom_torsion_atom_site_label_1
_geom_torsion_atom_site_label_2
_geom_torsion_atom_site_label_3
_geom_torsion_atom_site_label_4
_geom_torsion
C13 C1 C2 C3 57.9(2)
C6 C1 C2 C3 -58.1(2)
Cl1 C1 C2 C3 179.59(15)
C13 C1 C2 Cl2 -121.68(17)
C6 C1 C2 Cl2 122.25(16)
Cl1 C1 C2 Cl2 0.0(2)
C1 C2 C3 C4 0.6(2)
Cl2 C2 C3 C4 -179.81(15)
C1 C2 C3 Cl3 179.25(15)
Cl2 C2 C3 Cl3 -1.1(3)
C2 C3 C4 C14 -58.4(2)
Cl3 C3 C4 C14 122.88(16)
C2 C3 C4 C5 58.2(2)
Cl3 C3 C4 C5 -120.46(16)
C2 C3 C4 Cl4 179.69(15)
Cl3 C3 C4 Cl4 1.0(2)
C3 C4 C5 C10 66.0(2)
C14 C4 C5 C10 -176.27(16)
Cl4 C4 C5 C10 -58.0(2)
C3 C4 C5 C6 -57.7(2)
C14 C4 C5 C6 60.0(2)
Cl4 C4 C5 C6 178.31(13)
C2 C1 C6 C7 -72.0(2)
C13 C1 C6 C7 170.08(17)
Cl1 C1 C6 C7 52.4(2)
C2 C1 C6 C5 52.4(2)
C13 C1 C6 C5 -65.49(19)
Cl1 C1 C6 C5 176.80(13)
C4 C5 C6 C1 3.6(2)
C10 C5 C6 C1 -124.60(18)
C4 C5 C6 C7 132.82(17)
C10 C5 C6 C7 4.7(2)
C1 C6 C7 C12 67.4(2)
C5 C6 C7 C12 -56.6(2)
C1 C6 C7 C8 -176.76(17)
C5 C6 C7 C8 59.2(2)
C12 C7 C8 C9 52.7(2)
C6 C7 C8 C9 -64.6(2)
C7 C8 C9 C10 3.6(2)
C8 C9 C10 C11 -57.7(2)
C8 C9 C10 C5 60.8(2)
C4 C5 C10 C11 -74.1(2)
C6 C5 C10 C11 49.6(2)
C4 C5 C10 C9 170.67(17)
C6 C5 C10 C9 -65.6(2)
C9 C10 C11 C12 58.1(2)
C5 C10 C11 C12 -56.3(3)
C10 C11 C12 C7 1.3(3)
C8 C7 C12 C11 -58.5(2)
C6 C7 C12 C11 56.1(2)
C2 C1 C13 C18 69.1(2)
C6 C1 C13 C18 -172.43(16)
Cl1 C1 C13 C18 -54.7(2)
C2 C1 C13 C14 -55.4(2)
C6 C1 C13 C14 63.0(2)
Cl1 C1 C13 C14 -179.27(13)
C3 C4 C14 C15 -69.5(2)
C5 C4 C14 C15 173.19(16)
Cl4 C4 C14 C15 54.9(2)
C3 C4 C14 C13 54.7(2)
C5 C4 C14 C13 -62.6(2)
Cl4 C4 C14 C13 179.10(13)
C1 C13 C14 C4 0.6(2)
C18 C13 C14 C4 -128.53(17)
C1 C13 C14 C15 129.70(17)
C18 C13 C14 C15 0.5(2)
C4 C14 C15 C20 71.1(2)
C13 C14 C15 C20 -53.2(2)
C4 C14 C15 C16 -173.42(17)
C13 C14 C15 C16 62.3(2)
C20 C15 C16 C17 54.7(2)
C14 C15 C16 C17 -63.4(2)
C15 C16 C17 C18 0.6(3)
C16 C17 C18 C19 -55.6(2)
C16 C17 C18 C13 62.6(2)
C1 C13 C18 C19 -71.9(2)
C14 C13 C18 C19 52.3(2)
C1 C13 C18 C17 172.73(17)
C14 C13 C18 C17 -63.1(2)
C17 C18 C19 C20 58.5(2)
C13 C18 C19 C20 -55.6(2)
C18 C19 C20 C15 -0.1(3)
C16 C15 C20 C19 -58.0(2)
C14 C15 C20 C19 56.0(2)
